data_7045768
loop_
_publ_author_name
'Nishimura, Shin-ichi'
'Natsui, Ryuichi'
'Yamada, Atsuo'

_publ_section_title
;
 A new polymorph of lithium manganese(ii) pyrophosphate \b-Li2MnP2O7
;
_journal_issue 4
_journal_name_full 'Dalton Trans.'
_journal_page_first 1502
_journal_paper_doi 10.1039/C3DT52347K
_journal_volume 43
_journal_year 2014
_chemical_formula_sum 'Li2 Mn O7 P2'
_chemical_formula_weight 242.76
_chemical_name_mineral ?beta-Li2MnP2O7?
_space_group_IT_number 14
_symmetry_cell_setting monoclinic
_symmetry_space_group_name_Hall '-P 2yn'
_symmetry_space_group_name_H-M 'P 1 21/n 1'
_cell_angle_alpha 90
_cell_angle_beta 92.8283(14)
_cell_angle_gamma 90
_cell_formula_units_Z 4
_cell_length_a 8.25232(23)
_cell_length_b 12.95345(37)
_cell_length_c 4.98192(14)
_cell_measurement_temperature 295
_cell_volume 531.90(3)
_diffrn_ambient_temperature 295
_exptl_crystal_density_diffrn 3.0315(3)
_cod_data_source_file L2MP2_450P21n.CIF
_cod_data_source_block beta-Li2MnP2O7
_cod_original_cell_volume 531.899(26)
_cod_original_sg_symbol_H-M P21/n
_cod_original_formula_sum 'Li2 Mn1 P2 O7'
_cod_database_code 7045768

loop_
_symmetry_equiv_pos_as_xyz
'x, y, z '
'-x+1/2, y+1/2, -z+1/2 '
'-x, -y, -z '
'x+1/2, -y+1/2, z+1/2 '

loop_
_atom_site_label
_atom_site_type_symbol
_atom_site_symmetry_multiplicity
_atom_site_fract_x
_atom_site_fract_y
_atom_site_fract_z
_atom_site_occupancy
_atom_site_B_iso_or_equiv
Mn1 Mn 4 0.35982(20) 0.37044(12) 0.72767(34) 1 0.639(47)
P1 P 4 0.72373(33) 0.47138(21) 0.76466(45) 1 0.493(72)
P2 P 4 0.95805(32) 0.30963(21) 0.68752(54) 1 0.683(65)
O1 O 4 0.74025(63) 0.57170(38) 0.9096(11) 1 0.473(60)
O2 O 4 0.61035(60) 0.39375(39) 0.8927(10) 1 0.473(60)
O3 O 4 0.67908(56) 0.48291(39) 0.46673(97) 1 0.473(60)
O4 O 4 0.90349(60) 0.41922(37) 0.79482(93) 1 0.473(60)
O5 O 4 0.97504(69) 0.23794(35) -0.0666(11) 1 0.473(60)
O6 O 4 0.82552(64) 0.27438(38) 0.4812(11) 1 0.473(60)
O7 O 4 0.11996(69) 0.32381(36) 0.56155(97) 1 0.473(60)
Li1 Li 4 0.6693(21) 0.3548(12) 0.2792(34) 1 1
Li2 Li 4 0.6511(23) 0.1927(13) 0.6955(32) 1 1

loop_
_geom_angle_atom_site_label_1
_geom_angle_atom_site_label_2
_geom_angle_atom_site_label_3
_geom_angle
_geom_angle_site_symmetry_1
_geom_angle_site_symmetry_2
_geom_angle_site_symmetry_3
O1 Mn1 O3 90.89(20) 3_667 1_555 3_666
O7 Mn1 O1 92.07(20) 1_555 1_555 3_667
O7 Mn1 O3 87.79(19) 1_555 1_555 3_666
O2 Mn1 O7 171.80(20) 1_555 1_555 1_555
O2 Mn1 O1 91.76(20) 1_555 1_555 3_667
O2 Mn1 O3 99.40(19) 1_555 1_555 3_666
O5 Mn1 O2 84.88(20) 4_455 1_555 1_555
O5 Mn1 O7 89.14(20) 4_455 1_555 1_555
O5 Mn1 O1 160.85(20) 4_455 1_555 3_667
O5 Mn1 O3 108.26(19) 4_455 1_555 3_666
O6 Mn1 O5 85.22(19) 4_455 1_555 4_455
O6 Mn1 O2 92.62(20) 4_455 1_555 1_555
O6 Mn1 O7 81.28(19) 4_455 1_555 1_555
O6 Mn1 O1 76.09(20) 4_455 1_555 3_667
O6 Mn1 O3 162.58(20) 4_455 1_555 3_666
Li2 Mn1 O6 43.46(34) 4_455 1_555 4_455
Li2 Mn1 O5 126.32(33) 4_455 1_555 4_455
Li2 Mn1 O2 107.65(36) 4_455 1_555 1_555
Li2 Mn1 O7 71.57(35) 4_455 1_555 1_555
Li2 Mn1 O1 37.47(33) 4_455 1_555 3_667
Li2 Mn1 O3 119.99(35) 4_455 1_555 3_666
Li2 Mn1 Li2 105.15(55) 4_454 1_555 4_455
Li2 Mn1 O6 99.89(33) 4_454 1_555 4_455
Li2 Mn1 O5 62.10(36) 4_454 1_555 4_455
Li2 Mn1 O2 143.17(37) 4_454 1_555 1_555
Li2 Mn1 O7 34.58(36) 4_454 1_555 1_555
Li2 Mn1 O1 124.80(37) 4_454 1_555 3_667
Li2 Mn1 O3 77.89(32) 4_454 1_555 3_666
O3 P1 O1 113.57(32) 1_555 1_555 1_555
O2 P1 O3 110.32(31) 1_555 1_555 1_555
O2 P1 O1 114.42(32) 1_555 1_555 1_555
O4 P1 O2 105.12(30) 1_555 1_555 1_555
O4 P1 O3 107.86(29) 1_555 1_555 1_555
O4 P1 O1 104.82(30) 1_555 1_555 1_555
Li1 P1 O4 87.90(39) 1_555 1_555 1_555
Li1 P1 O2 86.11(40) 1_555 1_555 1_555
Li1 P1 O3 37.57(38) 1_555 1_555 1_555
Li1 P1 O1 151.05(40) 1_555 1_555 1_555
P2 P1 Li1 65.41(34) 1_555 1_555 1_555
P2 P1 O4 25.83(19) 1_555 1_555 1_555
P2 P1 O2 90.34(23) 1_555 1_555 1_555
P2 P1 O3 94.19(22) 1_555 1_555 1_555
P2 P1 O1 130.63(25) 1_555 1_555 1_555
Li1 P1 P2 83.05(33) 1_556 1_555 1_555
Li1 P1 Li1 115.32(53) 1_556 1_555 1_555
Li1 P1 O4 83.54(38) 1_556 1_555 1_555
Li1 P1 O2 37.05(37) 1_556 1_555 1_555
Li1 P1 O3 146.87(39) 1_556 1_555 1_555
Li1 P1 O1 92.21(38) 1_556 1_555 1_555
Li2 P1 Li1 118.53(43) 2_656 1_555 1_556
Li2 P1 P2 117.61(37) 2_656 1_555 1_555
Li2 P1 Li1 126.03(46) 2_656 1_555 1_555
Li2 P1 O4 94.58(41) 2_656 1_555 1_555
Li2 P1 O2 143.20(40) 2_656 1_555 1_555
Li2 P1 O3 92.07(37) 2_656 1_555 1_555
Li2 P1 O1 29.08(38) 2_656 1_555 1_555
O6 P1 Li2 135.67(37) 1_555 1_555 2_656
O6 P1 Li1 91.74(33) 1_555 1_555 1_556
O6 P1 P2 29.73(11) 1_555 1_555 1_555
O6 P1 Li1 37.37(34) 1_555 1_555 1_555
O6 P1 O4 55.01(21) 1_555 1_555 1_555
O6 P1 O2 80.32(24) 1_555 1_555 1_555
O6 P1 O3 71.90(23) 1_555 1_555 1_555
O6 P1 O1 158.80(27) 1_555 1_555 1_555
O6 P2 O7 111.89(33) 1_555 1_555 1_655
O5 P2 O6 112.84(32) 1_556 1_555 1_555
O5 P2 O7 110.82(33) 1_556 1_555 1_655
O4 P2 O5 106.71(30) 1_555 1_555 1_556
O4 P2 O6 106.67(30) 1_555 1_555 1_555
O4 P2 O7 107.53(30) 1_555 1_555 1_655
Li1 P2 O4 144.66(40) 4_555 1_555 1_555
Li1 P2 O5 51.23(41) 4_555 1_555 1_556
Li1 P2 O6 107.66(40) 4_555 1_555 1_555
Li1 P2 O7 66.52(40) 4_555 1_555 1_655
P1 P2 Li1 162.44(37) 1_555 1_555 4_555
P1 P2 O4 26.54(19) 1_555 1_555 1_555
P1 P2 O5 111.55(25) 1_555 1_555 1_556
P1 P2 O6 81.10(23) 1_555 1_555 1_555
P1 P2 O7 125.22(23) 1_555 1_555 1_655
Li2 P2 P1 103.43(35) 4_555 1_555 1_555
Li2 P2 Li1 62.51(48) 4_555 1_555 4_555
Li2 P2 O4 82.51(38) 4_555 1_555 1_555
Li2 P2 O5 43.93(39) 4_555 1_555 1_556
Li2 P2 O6 156.58(42) 4_555 1_555 1_555
Li2 P2 O7 84.60(42) 4_555 1_555 1_655
Li2 P2 Li2 114.46(49) 1_555 1_555 4_555
Li2 P2 P1 77.87(35) 1_555 1_555 1_555
Li2 P2 Li1 97.85(48) 1_555 1_555 4_555
Li2 P2 O4 101.30(40) 1_555 1_555 1_555
Li2 P2 O5 73.99(39) 1_555 1_555 1_556
Li2 P2 O6 43.31(38) 1_555 1_555 1_555
Li2 P2 O7 147.38(40) 1_555 1_555 1_655
Li2 P2 Li2 119.87(47) 4_554 1_555 1_555
Li2 P2 Li2 114.84(62) 4_554 1_555 4_555
Li2 P2 P1 120.25(34) 4_554 1_555 1_555
Li2 P2 Li1 76.77(48) 4_554 1_555 4_555
Li2 P2 O4 117.15(38) 4_554 1_555 1_555
Li2 P2 O5 127.99(41) 4_554 1_555 1_556
Li2 P2 O6 80.70(41) 4_554 1_555 1_555
Li2 P2 O7 31.23(39) 4_554 1_555 1_655
Li1 P2 Li2 83.55(48) 1_555 1_555 4_554
Li1 P2 Li2 58.36(45) 1_555 1_555 1_555
Li1 P2 Li2 159.24(48) 1_555 1_555 4_555
Li1 P2 P1 56.95(31) 1_555 1_555 1_555
Li1 P2 Li1 134.94(41) 1_555 1_555 4_555
Li1 P2 O4 80.30(36) 1_555 1_555 1_555
Li1 P2 O5 132.15(40) 1_555 1_555 1_556
Li1 P2 O6 28.31(35) 1_555 1_555 1_555
Li1 P2 O7 111.65(40) 1_555 1_555 1_655
Li2 O1 P1 128.44(59) 2_656 1_555 1_555
Mn1 O1 Li2 98.63(54) 3_667 1_555 2_656
Mn1 O1 P1 132.79(33) 3_667 1_555 1_555
O4 O1 Mn1 134.93(27) 1_555 1_555 3_667
O4 O1 Li2 109.06(61) 1_555 1_555 2_656
O4 O1 P1 39.58(20) 1_555 1_555 1_555
O3 O1 O4 61.34(20) 1_555 1_555 1_555
O3 O1 Mn1 145.51(27) 1_555 1_555 3_667
O3 O1 Li2 102.31(53) 1_555 1_555 2_656
O3 O1 P1 33.58(19) 1_555 1_555 1_555
O2 O1 O3 59.37(20) 1_555 1_555 1_555
O2 O1 O4 60.12(20) 1_555 1_555 1_555
O2 O1 Mn1 99.47(24) 1_555 1_555 3_667
O2 O1 Li2 161.22(56) 1_555 1_555 2_656
O2 O1 P1 33.33(19) 1_555 1_555 1_555
O6 O1 O2 141.99(27) 2_656 1_555 1_555
O6 O1 O3 125.35(26) 2_656 1_555 1_555
O6 O1 O4 157.84(28) 2_656 1_555 1_555
O6 O1 Mn1 54.08(17) 2_656 1_555 3_667
O6 O1 Li2 50.41(56) 2_656 1_555 2_656
O6 O1 P1 156.57(35) 2_656 1_555 1_555
O7 O1 O6 79.05(20) 3_666 1_555 2_656
O7 O1 O2 124.26(24) 3_666 1_555 1_555
O7 O1 O3 65.61(19) 3_666 1_555 1_555
O7 O1 O4 86.81(22) 3_666 1_555 1_555
O7 O1 Mn1 132.74(23) 3_666 1_555 3_667
O7 O1 Li2 37.01(49) 3_666 1_555 2_656
O7 O1 P1 92.52(26) 3_666 1_555 1_555
O3 O1 O7 165.16(23) 1_556 1_555 3_666
O3 O1 O6 97.84(22) 1_556 1_555 2_656
O3 O1 O2 66.56(19) 1_556 1_555 1_555
O3 O1 O3 125.92(26) 1_556 1_555 1_555
O3 O1 O4 91.47(21) 1_556 1_555 1_555
O3 O1 Mn1 44.44(15) 1_556 1_555 3_667
O3 O1 Li2 131.45(53) 1_556 1_555 2_656
O3 O1 P1 95.53(26) 1_556 1_555 1_555
O7 O1 O3 58.08(16) 3_667 1_555 1_556
O7 O1 O7 108.93(22) 3_667 1_555 3_666
O7 O1 O6 59.16(17) 3_667 1_555 2_656
O7 O1 O2 123.86(24) 3_667 1_555 1_555
O7 O1 O3 169.96(27) 3_667 1_555 1_555
O7 O1 O4 110.94(23) 3_667 1_555 1_555
O7 O1 Mn1 44.40(15) 3_667 1_555 3_667
O7 O1 Li2 73.44(50) 3_667 1_555 2_656
O7 O1 P1 143.72(29) 3_667 1_555 1_555
O2 O1 O7 88.93(20) 3_667 1_555 3_667
O2 O1 O3 64.77(17) 3_667 1_555 1_556
O2 O1 O7 125.45(22) 3_667 1_555 3_666
O2 O1 O6 66.79(18) 3_667 1_555 2_656
O2 O1 O2 75.26(21) 3_667 1_555 1_555
O2 O1 O3 101.09(22) 3_667 1_555 1_555
O2 O1 O4 135.11(24) 3_667 1_555 1_555
O2 O1 Mn1 44.75(14) 3_667 1_555 3_667
O2 O1 Li2 115.21(60) 3_667 1_555 2_656
O2 O1 P1 102.31(27) 3_667 1_555 1_555
Li1 O2 P1 115.82(55) 1_556 1_555 1_555
Mn1 O2 Li1 119.76(54) 1_555 1_555 1_556
Mn1 O2 P1 120.94(30) 1_555 1_555 1_555
O3 O2 Mn1 89.69(21) 1_555 1_555 1_555
O3 O2 Li1 149.97(55) 1_555 1_555 1_556
O3 O2 P1 34.64(18) 1_555 1_555 1_555
O4 O2 O3 60.98(19) 1_555 1_555 1_555
O4 O2 Mn1 146.98(27) 1_555 1_555 1_555
O4 O2 Li1 91.65(53) 1_555 1_555 1_556
O4 O2 P1 38.77(19) 1_555 1_555 1_555
O1 O2 O4 58.59(20) 1_555 1_555 1_555
O1 O2 O3 59.82(20) 1_555 1_555 1_555
O1 O2 Mn1 121.47(25) 1_555 1_555 1_555
O1 O2 Li1 96.50(51) 1_555 1_555 1_556
O1 O2 P1 32.25(19) 1_555 1_555 1_555
Li2 O2 O1 142.62(45) 1_555 1_555 1_555
Li2 O2 O4 85.46(43) 1_555 1_555 1_555
Li2 O2 O3 95.46(39) 1_555 1_555 1_555
Li2 O2 Mn1 82.48(41) 1_555 1_555 1_555
Li2 O2 Li1 94.26(58) 1_555 1_555 1_556
Li2 O2 P1 112.11(46) 1_555 1_555 1_555
O7 O2 Li2 37.79(35) 4_555 1_555 1_555
O7 O2 O1 148.67(25) 4_555 1_555 1_555
O7 O2 O4 99.71(22) 4_555 1_555 1_555
O7 O2 O3 132.84(25) 4_555 1_555 1_555
O7 O2 Mn1 89.26(20) 4_555 1_555 1_555
O7 O2 Li1 59.19(47) 4_555 1_555 1_556
O7 O2 P1 137.63(31) 4_555 1_555 1_555
O5 O2 O7 71.31(17) 4_455 1_555 4_555
O5 O2 Li2 42.13(37) 4_455 1_555 1_555
O5 O2 O1 132.54(25) 4_455 1_555 1_555
O5 O2 O4 104.50(23) 4_455 1_555 1_555
O5 O2 O3 73.12(20) 4_455 1_555 1_555
O5 O2 Mn1 48.46(15) 4_455 1_555 1_555
O5 O2 Li1 129.87(50) 4_455 1_555 1_556
O5 O2 P1 105.38(27) 4_455 1_555 1_555
O3 O2 O5 161.66(24) 1_556 1_555 4_455
O3 O2 O7 95.26(20) 1_556 1_555 4_555
O3 O2 Li2 130.26(39) 1_556 1_555 1_555
O3 O2 O1 64.87(19) 1_556 1_555 1_555
O3 O2 O4 89.77(20) 1_556 1_555 1_555
O3 O2 O3 124.68(26) 1_556 1_555 1_555
O3 O2 Mn1 121.21(22) 1_556 1_555 1_555
O3 O2 Li1 36.34(47) 1_556 1_555 1_556
O3 O2 P1 92.96(24) 1_556 1_555 1_555
O1 O2 O3 77.72(18) 3_667 1_555 1_556
O1 O2 O5 90.36(19) 3_667 1_555 4_455
O1 O2 O7 93.40(20) 3_667 1_555 4_555
O1 O2 Li2 111.75(43) 3_667 1_555 1_555
O1 O2 O1 104.74(21) 3_667 1_555 1_555
O1 O2 O4 162.68(24) 3_667 1_555 1_555
O1 O2 O3 116.83(22) 3_667 1_555 1_555
O1 O2 Mn1 43.49(14) 3_667 1_555 1_555
O1 O2 Li1 85.36(53) 3_667 1_555 1_556
O1 O2 P1 128.95(30) 3_667 1_555 1_555
Li1 O2 O1 121.03(36) 1_555 1_555 3_667
Li1 O2 O3 156.79(36) 1_555 1_555 1_556
Li1 O2 O5 41.09(33) 1_555 1_555 4_455
Li1 O2 O7 96.91(33) 1_555 1_555 4_555
Li1 O2 Li2 59.12(45) 1_555 1_555 1_555
Li1 O2 O1 95.29(35) 1_555 1_555 1_555
Li1 O2 O4 68.75(35) 1_555 1_555 1_555
Li1 O2 O3 37.07(32) 1_555 1_555 1_555
Li1 O2 Mn1 78.70(34) 1_555 1_555 1_555
Li1 O2 Li1 146.96(77) 1_555 1_555 1_556
Li1 O2 P1 64.92(35) 1_555 1_555 1_555
O6 O2 Li1 34.99(32) 1_555 1_555 1_555
O6 O2 O1 145.67(22) 1_555 1_555 3_667
O6 O2 O3 133.73(21) 1_555 1_555 1_556
O6 O2 O5 55.57(17) 1_555 1_555 4_455
O6 O2 O7 73.17(18) 1_555 1_555 4_555
O6 O2 Li2 40.83(39) 1_555 1_555 1_555
O6 O2 O1 102.38(22) 1_555 1_555 1_555
O6 O2 O4 50.58(17) 1_555 1_555 1_555
O6 O2 O3 61.38(18) 1_555 1_555 1_555
O6 O2 Mn1 103.65(21) 1_555 1_555 1_555
O6 O2 Li1 112.09(52) 1_555 1_555 1_556
O6 O2 P1 71.28(23) 1_555 1_555 1_555
Li1 O3 P1 113.33(59) 1_555 1_555 1_555
Mn1 O3 Li1 123.20(56) 3_666 1_555 1_555
Mn1 O3 P1 123.43(31) 3_666 1_555 1_555
O2 O3 Mn1 138.95(26) 1_555 1_555 3_666
O2 O3 Li1 90.45(57) 1_555 1_555 1_555
O2 O3 P1 35.03(19) 1_555 1_555 1_555
O1 O3 O2 60.80(20) 1_555 1_555 1_555
O1 O3 Mn1 90.58(22) 1_555 1_555 3_666
O1 O3 Li1 146.10(58) 1_555 1_555 1_555
O1 O3 P1 32.85(19) 1_555 1_555 1_555
O4 O3 O1 58.49(19) 1_555 1_555 1_555
O4 O3 O2 59.66(19) 1_555 1_555 1_555
O4 O3 Mn1 131.56(24) 1_555 1_555 3_666
O4 O3 Li1 92.54(55) 1_555 1_555 1_555
O4 O3 P1 37.55(19) 1_555 1_555 1_555
O6 O3 O4 53.51(18) 1_555 1_555 1_555
O6 O3 O1 109.38(22) 1_555 1_555 1_555
O6 O3 O2 70.60(20) 1_555 1_555 1_555
O6 O3 Mn1 150.42(24) 1_555 1_555 3_666
O6 O3 Li1 39.06(52) 1_555 1_555 1_555
O6 O3 P1 78.89(24) 1_555 1_555 1_555
O7 O3 O6 122.35(22) 3_666 1_555 1_555
O7 O3 O4 85.10(20) 3_666 1_555 1_555
O7 O3 O1 64.78(18) 3_666 1_555 1_555
O7 O3 O2 124.84(23) 3_666 1_555 1_555
O7 O3 Mn1 46.70(15) 3_666 1_555 3_666
O7 O3 Li1 135.40(58) 3_666 1_555 1_555
O7 O3 P1 91.14(24) 3_666 1_555 1_555
O3 O3 O7 115.29(27) 3_666 1_555 3_666
O3 O3 O6 122.10(27) 3_666 1_555 1_555
O3 O3 O4 131.39(30) 3_666 1_555 1_555
O3 O3 O1 89.53(25) 3_666 1_555 1_555
O3 O3 O2 73.22(22) 3_666 1_555 1_555
O3 O3 Mn1 78.16(21) 3_666 1_555 3_666
O3 O3 Li1 99.41(58) 3_666 1_555 1_555
O3 O3 P1 95.66(30) 3_666 1_555 1_555
O1 O3 O3 104.46(24) 1_554 1_555 3_666
O1 O3 O7 61.99(16) 1_554 1_555 3_666
O1 O3 O6 106.19(21) 1_554 1_555 1_555
O1 O3 O4 123.72(23) 1_554 1_555 1_555
O1 O3 O1 125.92(26) 1_554 1_555 1_555
O1 O3 O2 173.17(26) 1_554 1_555 1_555
O1 O3 Mn1 44.67(14) 1_554 1_555 3_666
O1 O3 Li1 83.56(55) 1_554 1_555 1_555
O1 O3 P1 151.37(28) 1_554 1_555 1_555
O2 O3 O1 48.57(15) 1_554 1_555 1_554
O2 O3 O3 91.16(22) 1_554 1_555 3_666
O2 O3 O7 109.98(20) 1_554 1_555 3_666
O2 O3 O6 74.87(18) 1_554 1_555 1_555
O2 O3 O4 124.32(23) 1_554 1_555 1_555
O2 O3 O1 174.39(25) 1_554 1_555 1_555
O2 O3 O2 124.68(26) 1_554 1_555 1_555
O2 O3 Mn1 84.12(18) 1_554 1_555 3_666
O2 O3 Li1 39.10(53) 1_554 1_555 1_555
O2 O3 P1 152.42(31) 1_554 1_555 1_555
P1 O4 P2 127.63(34) 1_555 1_555 1_555
O1 O4 P1 35.60(18) 1_555 1_555 1_555
O1 O4 P2 163.18(34) 1_555 1_555 1_555
O7 O4 O1 155.54(27) 1_655 1_555 1_555
O7 O4 P1 145.92(30) 1_655 1_555 1_555
O7 O4 P2 35.23(19) 1_655 1_555 1_555
O6 O4 O7 60.54(20) 1_555 1_555 1_655
O6 O4 O1 128.03(26) 1_555 1_555 1_555
O6 O4 P1 92.77(25) 1_555 1_555 1_555
O6 O4 P2 35.89(19) 1_555 1_555 1_555
O5 O4 O6 61.35(20) 1_556 1_555 1_555
O5 O4 O7 60.16(20) 1_556 1_555 1_655
O5 O4 O1 143.79(28) 1_556 1_555 1_555
O5 O4 P1 127.86(30) 1_556 1_555 1_555
O5 O4 P2 35.94(19) 1_556 1_555 1_555
O2 O4 O5 92.26(24) 1_555 1_555 1_556
O2 O4 O6 78.62(22) 1_555 1_555 1_555
O2 O4 O7 137.78(26) 1_555 1_555 1_655
O2 O4 O1 61.29(20) 1_555 1_555 1_555
O2 O4 P1 36.10(18) 1_555 1_555 1_555
O2 O4 P2 103.84(28) 1_555 1_555 1_555
O3 O4 O2 59.37(19) 1_555 1_555 1_555
O3 O4 O5 129.31(26) 1_555 1_555 1_556
O3 O4 O6 71.70(21) 1_555 1_555 1_555
O3 O4 O7 112.01(24) 1_555 1_555 1_655
O3 O4 O1 60.17(20) 1_555 1_555 1_555
O3 O4 P1 34.60(17) 1_555 1_555 1_555
O3 O4 P2 106.41(27) 1_555 1_555 1_555
Li2 O4 O3 170.95(38) 4_555 1_555 1_555
Li2 O4 O2 114.73(38) 4_555 1_555 1_555
Li2 O4 O5 41.94(33) 4_555 1_555 1_556
Li2 O4 O6 100.93(35) 4_555 1_555 1_555
Li2 O4 O7 67.08(35) 4_555 1_555 1_655
Li2 O4 O1 124.51(36) 4_555 1_555 1_555
Li2 O4 P1 144.16(41) 4_555 1_555 1_555
Li2 O4 P2 67.37(34) 4_555 1_555 1_555
Li2 O5 P2 105.63(52) 4_554 1_555 1_554
Li1 O5 Li2 87.50(68) 4_554 1_555 4_554
Li1 O5 P2 95.29(52) 4_554 1_555 1_554
Mn1 O5 Li1 103.06(47) 4_554 1_555 4_554
Mn1 O5 Li2 99.27(50) 4_554 1_555 4_554
Mn1 O5 P2 149.59(36) 4_554 1_555 1_554
O4 O5 Mn1 130.94(27) 1_554 1_555 4_554
O4 O5 Li1 125.98(50) 1_554 1_555 4_554
O4 O5 Li2 85.26(49) 1_554 1_555 4_554
O4 O5 P2 37.35(19) 1_554 1_555 1_554
O7 O5 O4 59.82(20) 1_654 1_555 1_554
O7 O5 Mn1 168.10(26) 1_654 1_555 4_554
O7 O5 Li1 66.30(47) 1_654 1_555 4_554
O7 O5 Li2 85.97(50) 1_654 1_555 4_554
O7 O5 P2 34.29(20) 1_654 1_555 1_554
O6 O5 O7 59.72(21) 1_554 1_555 1_654
O6 O5 O4 59.24(19) 1_554 1_555 1_554
O6 O5 Mn1 118.89(26) 1_554 1_555 4_554
O6 O5 Li1 97.07(50) 1_554 1_555 4_554
O6 O5 Li2 139.06(51) 1_554 1_555 4_554
O6 O5 P2 33.52(19) 1_554 1_555 1_554
O6 O5 O6 121.27(29) 4_554 1_555 1_554
O6 O5 O7 64.87(21) 4_554 1_555 1_654
O6 O5 O4 107.15(23) 4_554 1_555 1_554
O6 O5 Mn1 111.17(22) 4_554 1_555 4_554
O6 O5 Li1 41.16(45) 4_554 1_555 4_554
O6 O5 Li2 46.89(50) 4_554 1_555 4_554
O6 O5 P2 98.65(29) 4_554 1_555 1_554
Li2 O5 O6 155.57(40) 1_554 1_555 4_554
Li2 O5 O6 44.75(36) 1_554 1_555 1_554
Li2 O5 O7 104.37(39) 1_554 1_555 1_654
Li2 O5 O4 83.00(37) 1_554 1_555 1_554
Li2 O5 Mn1 74.63(36) 1_554 1_555 4_554
Li2 O5 Li1 114.90(58) 1_554 1_555 4_554
Li2 O5 Li2 157.51(73) 1_554 1_555 4_554
Li2 O5 P2 75.70(39) 1_554 1_555 1_554
O2 O5 Li2 119.27(37) 4_554 1_555 1_554
O2 O5 O6 64.94(18) 4_554 1_555 4_554
O2 O5 O6 156.15(24) 4_554 1_555 1_554
O2 O5 O7 129.50(27) 4_554 1_555 1_654
O2 O5 O4 144.01(25) 4_554 1_555 1_554
O2 O5 Mn1 46.66(14) 4_554 1_555 4_554
O2 O5 Li1 72.80(47) 4_554 1_555 4_554
O2 O5 Li2 63.48(47) 4_554 1_555 4_554
O2 O5 P2 163.58(35) 4_554 1_555 1_554
O6 O5 O2 64.27(18) 1_555 1_555 4_554
O6 O5 Li2 89.52(38) 1_555 1_555 1_554
O6 O5 O6 112.15(24) 1_555 1_555 4_554
O6 O5 O6 123.63(28) 1_555 1_555 1_554
O6 O5 O7 144.05(23) 1_555 1_555 1_654
O6 O5 O4 90.07(21) 1_555 1_555 1_554
O6 O5 Mn1 47.59(15) 1_555 1_555 4_554
O6 O5 Li1 136.96(51) 1_555 1_555 4_554
O6 O5 Li2 71.34(50) 1_555 1_555 4_554
O6 O5 P2 125.95(29) 1_555 1_555 1_554
O7 O5 O6 55.96(16) 4_554 1_555 1_555
O7 O5 O2 90.91(19) 4_554 1_555 4_554
O7 O5 Li2 35.66(35) 4_554 1_555 1_554
O7 O5 O6 155.47(23) 4_554 1_555 4_554
O7 O5 O6 79.12(21) 4_554 1_555 1_554
O7 O5 O7 138.32(28) 4_554 1_555 1_654
O7 O5 O4 94.89(22) 4_554 1_555 1_554
O7 O5 Mn1 44.39(14) 4_554 1_555 4_554
O7 O5 Li1 130.12(47) 4_554 1_555 4_554
O7 O5 Li2 127.29(53) 4_554 1_555 4_554
O7 O5 P2 105.49(29) 4_554 1_555 1_554
Li1 O6 P2 129.26(58) 1_555 1_555 1_555
Li2 O6 Li1 94.60(75) 1_555 1_555 1_555
Li2 O6 P2 106.91(54) 1_555 1_555 1_555
Mn1 O6 Li2 88.54(48) 4_554 1_555 1_555
Mn1 O6 Li1 104.82(54) 4_554 1_555 1_555
Mn1 O6 P2 120.73(31) 4_554 1_555 1_555
O4 O6 Mn1 157.49(27) 1_555 1_555 4_554
O4 O6 Li2 102.68(50) 1_555 1_555 1_555
O4 O6 Li1 93.80(53) 1_555 1_555 1_555
O4 O6 P2 37.44(19) 1_555 1_555 1_555
O7 O6 O4 59.72(19) 1_655 1_555 1_555
O7 O6 Mn1 98.70(23) 1_655 1_555 4_554
O7 O6 Li2 136.01(53) 1_655 1_555 1_555
O7 O6 Li1 124.45(57) 1_655 1_555 1_555
O7 O6 P2 33.83(19) 1_655 1_555 1_555
O5 O6 O7 59.25(20) 1_556 1_555 1_655
O5 O6 O4 59.41(19) 1_556 1_555 1_555
O5 O6 Mn1 105.51(22) 1_556 1_555 4_554
O5 O6 Li2 76.94(50) 1_556 1_555 1_555
O5 O6 Li1 148.22(59) 1_556 1_555 1_555
O5 O6 P2 33.64(19) 1_556 1_555 1_555
O1 O6 O5 74.94(20) 2_646 1_555 1_556
O1 O6 O7 114.19(24) 2_646 1_555 1_655
O1 O6 O4 129.85(27) 2_646 1_555 1_555
O1 O6 Mn1 49.83(15) 2_646 1_555 4_554
O1 O6 Li2 43.55(49) 2_646 1_555 1_555
O1 O6 Li1 119.53(55) 2_646 1_555 1_555
O1 O6 P2 107.09(29) 2_646 1_555 1_555
O5 O6 O1 75.92(19) 4_455 1_555 2_646
O5 O6 O5 119.92(29) 4_455 1_555 1_556
O5 O6 O7 167.58(24) 4_455 1_555 1_655
O5 O6 O4 108.51(24) 4_455 1_555 1_555
O5 O6 Mn1 93.42(20) 4_455 1_555 4_554
O5 O6 Li2 46.57(50) 4_455 1_555 1_555
O5 O6 Li1 48.67(54) 4_455 1_555 1_555
O5 O6 P2 138.45(33) 4_455 1_555 1_555
O7 O6 O5 51.23(18) 4_554 1_555 4_455
O7 O6 O1 67.10(18) 4_554 1_555 2_646
O7 O6 O5 142.04(24) 4_554 1_555 1_556
O7 O6 O7 138.14(30) 4_554 1_555 1_655
O7 O6 O4 153.58(26) 4_554 1_555 1_555
O7 O6 Mn1 47.95(15) 4_554 1_555 4_554
O7 O6 Li2 75.99(47) 4_554 1_555 1_555
O7 O6 Li1 60.38(51) 4_554 1_555 1_555
O7 O6 P2 168.64(34) 4_554 1_555 1_555
O3 O6 O7 99.10(20) 1_555 1_555 4_554
O3 O6 O5 69.09(17) 1_555 1_555 4_455
O3 O6 O1 142.63(25) 1_555 1_555 2_646
O3 O6 O5 111.62(23) 1_555 1_555 1_556
O3 O6 O7 99.27(21) 1_555 1_555 1_655
O3 O6 O4 54.79(17) 1_555 1_555 1_555
O3 O6 Mn1 142.85(25) 1_555 1_555 4_554
O3 O6 Li2 100.44(52) 1_555 1_555 1_555
O3 O6 Li1 39.03(49) 1_555 1_555 1_555
O3 O6 P2 91.23(25) 1_555 1_555 1_555
P1 O6 O3 29.21(11) 1_555 1_555 1_555
P1 O6 O7 122.14(21) 1_555 1_555 4_554
P1 O6 O5 77.74(16) 1_555 1_555 4_455
P1 O6 O1 130.30(24) 1_555 1_555 2_646
P1 O6 O5 83.03(19) 1_555 1_555 1_556
P1 O6 O7 89.96(19) 1_555 1_555 1_655
P1 O6 O4 32.22(14) 1_555 1_555 1_555
P1 O6 Mn1 170.09(25) 1_555 1_555 4_554
P1 O6 Li2 88.55(49) 1_555 1_555 1_555
P1 O6 Li1 65.99(52) 1_555 1_555 1_555
P1 O6 P2 69.17(21) 1_555 1_555 1_555
O5 O6 P1 131.89(20) 1_555 1_555 1_555
O5 O6 O3 107.38(21) 1_555 1_555 1_555
O5 O6 O7 62.84(18) 1_555 1_555 4_554
O5 O6 O5 111.11(24) 1_555 1_555 4_455
O5 O6 O1 96.93(21) 1_555 1_555 2_646
O5 O6 O5 123.63(28) 1_555 1_555 1_556
O5 O6 O7 75.85(21) 1_555 1_555 1_655
O5 O6 O4 124.37(24) 1_555 1_555 1_555
O5 O6 Mn1 47.19(14) 1_555 1_555 4_554
O5 O6 Li2 132.93(49) 1_555 1_555 1_555
O5 O6 Li1 84.62(57) 1_555 1_555 1_555
O5 O6 P2 109.60(30) 1_555 1_555 1_555
Li2 O6 O5 39.59(32) 4_554 1_555 1_555
Li2 O6 P1 111.00(34) 4_554 1_555 1_555
Li2 O6 O3 102.91(35) 4_554 1_555 1_555
Li2 O6 O7 102.43(35) 4_554 1_555 4_554
Li2 O6 O5 147.83(37) 4_554 1_555 4_455
Li2 O6 O1 113.78(36) 4_554 1_555 2_646
Li2 O6 O5 92.17(36) 4_554 1_555 1_556
Li2 O6 O7 36.59(33) 4_554 1_555 1_655
Li2 O6 O4 88.96(35) 4_554 1_555 1_555
Li2 O6 Mn1 74.23(34) 4_554 1_555 4_554
Li2 O6 Li2 156.53(49) 4_554 1_555 1_555
Li2 O6 Li1 105.01(65) 4_554 1_555 1_555
Li2 O6 P2 70.40(37) 4_554 1_555 1_555
O2 O6 Li2 138.26(36) 1_555 1_555 4_554
O2 O6 O5 154.83(22) 1_555 1_555 1_555
O2 O6 P1 28.40(11) 1_555 1_555 1_555
O2 O6 O3 48.02(15) 1_555 1_555 1_555
O2 O6 O7 110.52(21) 1_555 1_555 4_554
O2 O6 O5 59.49(17) 1_555 1_555 4_455
O2 O6 O1 102.44(22) 1_555 1_555 2_646
O2 O6 O5 77.43(21) 1_555 1_555 1_556
O2 O6 O7 109.76(22) 1_555 1_555 1_655
O2 O6 O4 50.80(17) 1_555 1_555 1_555
O2 O6 Mn1 147.50(24) 1_555 1_555 4_554
O2 O6 Li2 60.15(48) 1_555 1_555 1_555
O2 O6 Li1 71.93(56) 1_555 1_555 1_555
O2 O6 P2 79.94(25) 1_555 1_555 1_555
Li2 O7 P2 123.88(66) 4_454 1_555 1_455
Mn1 O7 Li2 103.60(62) 1_555 1_555 4_454
Mn1 O7 P2 132.48(30) 1_555 1_555 1_455
O4 O7 Mn1 109.89(22) 1_455 1_555 1_555
O4 O7 Li2 130.22(60) 1_455 1_555 4_454
O4 O7 P2 37.24(19) 1_455 1_555 1_455
O5 O7 O4 60.02(20) 1_456 1_555 1_455
O5 O7 Mn1 107.29(23) 1_456 1_555 1_555
O5 O7 Li2 139.70(59) 1_456 1_555 4_454
O5 O7 P2 34.88(20) 1_456 1_555 1_455
O6 O7 O5 61.03(22) 1_455 1_555 1_456
O6 O7 O4 59.74(20) 1_455 1_555 1_455
O6 O7 Mn1 166.75(28) 1_455 1_555 1_555
O6 O7 Li2 89.64(61) 1_455 1_555 4_454
O6 O7 P2 34.28(20) 1_455 1_555 1_455
Li1 O7 O6 88.28(42) 4_455 1_555 1_455
Li1 O7 O5 50.51(41) 4_455 1_555 1_456
Li1 O7 O4 110.43(44) 4_455 1_555 1_455
Li1 O7 Mn1 88.13(41) 4_455 1_555 1_555
Li1 O7 Li2 106.33(66) 4_455 1_555 4_454
Li1 O7 P2 80.87(45) 4_455 1_555 1_455
O6 O7 Li1 39.96(38) 4_455 1_555 4_455
O6 O7 O6 121.59(24) 4_455 1_555 1_455
O6 O7 O5 63.90(20) 4_455 1_555 1_456
O6 O7 O4 106.58(22) 4_455 1_555 1_455
O6 O7 Mn1 50.77(15) 4_455 1_555 1_555
O6 O7 Li2 123.14(61) 4_455 1_555 4_454
O6 O7 P2 98.27(26) 4_455 1_555 1_455
O2 O7 O6 78.10(18) 4_454 1_555 4_455
O2 O7 Li1 42.45(38) 4_454 1_555 4_455
O2 O7 O6 72.52(20) 4_454 1_555 1_455
O2 O7 O5 77.27(20) 4_454 1_555 1_456
O2 O7 O4 126.57(25) 4_454 1_555 1_455
O2 O7 Mn1 112.52(23) 4_454 1_555 1_555
O2 O7 Li2 67.26(53) 4_454 1_555 4_454
O2 O7 P2 89.45(25) 4_454 1_555 1_455
O1 O7 O2 102.43(20) 3_666 1_555 4_454
O1 O7 O6 121.77(24) 3_666 1_555 4_455
O1 O7 Li1 132.62(44) 3_666 1_555 4_455
O1 O7 O6 113.31(23) 3_666 1_555 1_455
O1 O7 O5 174.25(28) 3_666 1_555 1_456
O1 O7 O4 116.91(23) 3_666 1_555 1_455
O1 O7 Mn1 78.20(19) 3_666 1_555 1_555
O1 O7 Li2 37.62(53) 3_666 1_555 4_454
O1 O7 P2 139.67(30) 3_666 1_555 1_455
O3 O7 O1 49.61(16) 3_666 1_555 3_666
O3 O7 O2 142.25(24) 3_666 1_555 4_454
O3 O7 O6 95.39(20) 3_666 1_555 4_455
O3 O7 Li1 133.61(44) 3_666 1_555 4_455
O3 O7 O6 137.00(24) 3_666 1_555 1_455
O3 O7 O5 133.30(23) 3_666 1_555 1_456
O3 O7 O4 91.06(21) 3_666 1_555 1_455
O3 O7 Mn1 45.51(14) 3_666 1_555 1_555
O3 O7 Li2 86.97(56) 3_666 1_555 4_454
O3 O7 P2 128.27(28) 3_666 1_555 1_455
O1 O7 O3 59.93(16) 3_667 1_555 3_666
O1 O7 O1 108.93(22) 3_667 1_555 3_666
O1 O7 O2 131.19(21) 3_667 1_555 4_454
O1 O7 O6 53.75(16) 3_667 1_555 4_455
O1 O7 Li1 89.42(40) 3_667 1_555 4_455
O1 O7 O6 123.69(25) 3_667 1_555 1_455
O1 O7 O5 74.94(20) 3_667 1_555 1_456
O1 O7 O4 68.77(18) 3_667 1_555 1_455
O1 O7 Mn1 43.53(14) 3_667 1_555 1_555
O1 O7 Li2 144.00(61) 3_667 1_555 4_454
O1 O7 P2 89.98(25) 3_667 1_555 1_455
O5 O7 O1 88.42(20) 4_455 1_555 3_667
O5 O7 O3 71.33(18) 4_455 1_555 3_666
O5 O7 O1 63.55(18) 4_455 1_555 3_666
O5 O7 O2 73.10(17) 4_455 1_555 4_454
O5 O7 O6 61.20(18) 4_455 1_555 4_455
O5 O7 Li1 74.14(42) 4_455 1_555 4_455
O5 O7 O6 143.61(24) 4_455 1_555 1_455
O5 O7 O5 121.40(23) 4_455 1_555 1_456
O5 O7 O4 156.35(24) 4_455 1_555 1_455
O5 O7 Mn1 46.47(15) 4_455 1_555 1_555
O5 O7 Li2 66.19(60) 4_455 1_555 4_454
O5 O7 P2 154.97(29) 4_455 1_555 1_455
Li2 O7 O5 98.94(38) 4_455 1_555 4_455
Li2 O7 O1 35.00(33) 4_455 1_555 3_667
Li2 O7 O3 94.90(35) 4_455 1_555 3_666
Li2 O7 O1 143.04(38) 4_455 1_555 3_666
Li2 O7 O2 102.73(34) 4_455 1_555 4_454
Li2 O7 O6 40.49(35) 4_455 1_555 4_455
Li2 O7 Li1 61.05(48) 4_455 1_555 4_455
Li2 O7 O6 99.86(40) 4_455 1_555 1_455
Li2 O7 O5 41.61(36) 4_455 1_555 1_456
Li2 O7 O4 66.10(37) 4_455 1_555 1_455
Li2 O7 Mn1 67.32(36) 4_455 1_555 1_555
Li2 O7 Li2 163.61(96) 4_455 1_555 4_454
Li2 O7 P2 66.92(40) 4_455 1_555 1_455
O6 Li1 O3 101.91(79) 1_555 1_555 1_555
O2 Li1 O6 139.67(97) 1_554 1_555 1_555
O2 Li1 O3 104.56(78) 1_554 1_555 1_555
O5 Li1 O2 109.06(78) 4_455 1_555 1_554
O5 Li1 O6 90.17(68) 4_455 1_555 1_555
O5 Li1 O3 108.81(82) 4_455 1_555 1_555
O7 Li1 O5 63.18(45) 4_554 1_555 4_455
O7 Li1 O2 78.36(56) 4_554 1_555 1_554
O7 Li1 O6 79.65(55) 4_554 1_555 1_555
O7 Li1 O3 171.94(90) 4_554 1_555 1_555
P2 Li1 O7 32.61(24) 4_454 1_555 4_554
P2 Li1 O5 33.48(28) 4_454 1_555 4_455
P2 Li1 O2 85.14(58) 4_454 1_555 1_554
P2 Li1 O6 94.05(60) 4_454 1_555 1_555
P2 Li1 O3 139.50(84) 4_454 1_555 1_555
P1 Li1 P2 127.86(65) 1_555 1_555 4_454
P1 Li1 O7 147.35(68) 1_555 1_555 4_554
P1 Li1 O5 94.63(62) 1_555 1_555 4_455
P1 Li1 O2 133.66(73) 1_555 1_555 1_554
P1 Li1 O6 76.64(56) 1_555 1_555 1_555
P1 Li1 O3 29.10(31) 1_555 1_555 1_555
Li2 Li1 P1 78.10(53) 1_555 1_555 1_555
Li2 Li1 P2 61.18(47) 1_555 1_555 4_454
Li2 Li1 O7 69.27(49) 1_555 1_555 4_554
Li2 Li1 O5 45.31(50) 1_555 1_555 4_455
Li2 Li1 O2 145.51(83) 1_555 1_555 1_554
Li2 Li1 O6 45.48(54) 1_555 1_555 1_555
Li2 Li1 O3 106.07(78) 1_555 1_555 1_555
P1 Li1 Li2 164.11(69) 1_554 1_555 1_555
P1 Li1 P1 115.32(53) 1_554 1_555 1_555
P1 Li1 P2 111.19(55) 1_554 1_555 4_454
P1 Li1 O7 96.80(53) 1_554 1_555 4_554
P1 Li1 O5 135.85(73) 1_554 1_555 4_455
P1 Li1 O2 27.13(28) 1_554 1_555 1_554
P1 Li1 O6 126.51(81) 1_554 1_555 1_555
P1 Li1 O3 88.63(60) 1_554 1_555 1_555
P2 Li1 P1 120.44(57) 1_555 1_555 1_554
P2 Li1 Li2 58.15(47) 1_555 1_555 1_555
P2 Li1 P1 57.63(32) 1_555 1_555 1_555
P2 Li1 P2 114.70(51) 1_555 1_555 4_454
P2 Li1 O7 101.91(51) 1_555 1_555 4_554
P2 Li1 O5 102.69(60) 1_555 1_555 4_455
P2 Li1 O2 143.93(80) 1_555 1_555 1_554
P2 Li1 O6 22.43(29) 1_555 1_555 1_555
P2 Li1 O3 80.25(56) 1_555 1_555 1_555
O2 Li1 P2 63.07(34) 1_555 1_555 1_555
O2 Li1 P1 140.88(56) 1_555 1_555 1_554
O2 Li1 Li2 54.53(45) 1_555 1_555 1_555
O2 Li1 P1 28.98(20) 1_555 1_555 1_555
O2 Li1 P2 98.99(52) 1_555 1_555 4_454
O2 Li1 O7 121.43(60) 1_555 1_555 4_554
O2 Li1 O5 66.11(48) 1_555 1_555 4_455
O2 Li1 O2 146.96(77) 1_555 1_555 1_554
O2 Li1 O6 73.08(56) 1_555 1_555 1_555
O2 Li1 O3 52.48(45) 1_555 1_555 1_555
O1 Li2 O7 105.37(80) 2_646 1_555 4_555
O5 Li2 O1 120.21(83) 4_455 1_555 2_646
O5 Li2 O7 122.07(95) 4_455 1_555 4_555
O6 Li2 O5 86.54(63) 1_555 1_555 4_455
O6 Li2 O1 86.04(76) 1_555 1_555 2_646
O6 Li2 O7 132.84(90) 1_555 1_555 4_555
O2 Li2 O6 79.02(54) 1_555 1_555 1_555
O2 Li2 O5 74.39(53) 1_555 1_555 4_455
O2 Li2 O1 158.61(94) 1_555 1_555 2_646
O2 Li2 O7 74.94(56) 1_555 1_555 4_555
P2 Li2 O2 104.07(55) 4_454 1_555 1_555
P2 Li2 O6 85.62(52) 4_454 1_555 1_555
P2 Li2 O5 30.44(27) 4_454 1_555 4_455
P2 Li2 O1 89.83(60) 4_454 1_555 2_646
P2 Li2 O7 138.52(91) 4_454 1_555 4_555
O5 Li2 P2 143.11(65) 1_556 1_555 4_454
O5 Li2 O2 78.22(44) 1_556 1_555 1_555
O5 Li2 O6 58.30(48) 1_556 1_555 1_555
O5 Li2 O5 138.90(75) 1_556 1_555 4_455
O5 Li2 O1 80.92(66) 1_556 1_555 2_646
O5 Li2 O7 78.15(59) 1_556 1_555 4_555
P2 Li2 O5 30.31(22) 1_555 1_555 1_556
P2 Li2 P2 115.14(54) 1_555 1_555 4_454
P2 Li2 O2 69.33(40) 1_555 1_555 1_555
P2 Li2 O6 29.78(30) 1_555 1_555 1_555
P2 Li2 O5 109.82(65) 1_555 1_555 4_455
P2 Li2 O1 90.15(73) 1_555 1_555 2_646
P2 Li2 O7 103.39(69) 1_555 1_555 4_555
Li1 Li2 P2 63.49(48) 1_555 1_555 1_555
Li1 Li2 O5 93.71(61) 1_555 1_555 1_556
Li1 Li2 P2 56.31(44) 1_555 1_555 4_454
Li1 Li2 O2 66.35(50) 1_555 1_555 1_555
Li1 Li2 O6 39.92(46) 1_555 1_555 1_555
Li1 Li2 O5 47.20(49) 1_555 1_555 4_455
Li1 Li2 O1 110.63(77) 1_555 1_555 2_646
Li1 Li2 O7 141.29(86) 1_555 1_555 4_555
P2 Li2 Li1 129.02(69) 4_455 1_555 1_555
P2 Li2 P2 120.58(54) 4_455 1_555 1_555
P2 Li2 O5 100.55(49) 4_455 1_555 1_556
P2 Li2 P2 114.84(62) 4_455 1_555 4_454
P2 Li2 O2 69.20(40) 4_455 1_555 1_555
P2 Li2 O6 145.29(71) 4_455 1_555 1_555
P2 Li2 O5 97.68(66) 4_455 1_555 4_455
P2 Li2 O1 119.82(72) 4_455 1_555 2_646
P2 Li2 O7 24.89(34) 4_455 1_555 4_555
P1 Li2 P2 97.44(47) 2_646 1_555 4_455
P1 Li2 Li1 133.10(68) 2_646 1_555 1_555
P1 Li2 P2 101.24(57) 2_646 1_555 1_555
P1 Li2 O5 82.08(47) 2_646 1_555 1_556
P1 Li2 P2 102.40(49) 2_646 1_555 4_454
P1 Li2 O2 153.44(60) 2_646 1_555 1_555
P1 Li2 O6 105.41(70) 2_646 1_555 1_555
P1 Li2 O5 131.45(72) 2_646 1_555 4_455
P1 Li2 O1 22.48(28) 2_646 1_555 2_646
P1 Li2 O7 83.74(57) 2_646 1_555 4_555
Mn1 Li2 P1 66.35(36) 4_554 1_555 2_646
Mn1 Li2 P2 163.65(61) 4_554 1_555 4_455
Mn1 Li2 Li1 66.93(47) 4_554 1_555 1_555
Mn1 Li2 P2 67.26(40) 4_554 1_555 1_555
Mn1 Li2 O5 79.96(49) 4_554 1_555 1_556
Mn1 Li2 P2 69.08(34) 4_554 1_555 4_454
Mn1 Li2 O2 126.35(61) 4_554 1_555 1_555
Mn1 Li2 O6 47.99(38) 4_554 1_555 1_555
Mn1 Li2 O5 92.20(54) 4_554 1_555 4_455
Mn1 Li2 O1 43.90(40) 4_554 1_555 2_646
Mn1 Li2 O7 144.97(84) 4_554 1_555 4_555
O6 Li2 Mn1 154.90(64) 4_455 1_555 4_554
O6 Li2 P1 113.18(54) 4_455 1_555 2_646
O6 Li2 P2 28.90(20) 4_455 1_555 4_455
O6 Li2 Li1 107.25(64) 4_455 1_555 1_555
O6 Li2 P2 133.81(56) 4_455 1_555 1_555
O6 Li2 O5 125.13(55) 4_455 1_555 1_556
O6 Li2 P2 87.23(49) 4_455 1_555 4_454
O6 Li2 O2 66.09(40) 4_455 1_555 1_555
O6 Li2 O6 141.39(74) 4_455 1_555 1_555
O6 Li2 O5 69.07(52) 4_455 1_555 4_455
O6 Li2 O1 131.85(79) 4_455 1_555 2_646
O6 Li2 O7 53.77(50) 4_455 1_555 4_555
O4 Li2 O6 78.80(45) 4_454 1_555 4_455
O4 Li2 Mn1 76.50(37) 4_454 1_555 4_554
O4 Li2 P1 79.33(40) 4_454 1_555 2_646
O4 Li2 P2 99.22(54) 4_454 1_555 4_455
O4 Li2 Li1 86.34(53) 4_454 1_555 1_555
O4 Li2 P2 139.45(58) 4_454 1_555 1_555
O4 Li2 O5 154.38(68) 4_454 1_555 1_556
O4 Li2 P2 30.13(20) 4_454 1_555 4_454
O4 Li2 O2 124.41(63) 4_454 1_555 1_555
O4 Li2 O6 110.32(60) 4_454 1_555 1_555
O4 Li2 O5 52.80(40) 4_454 1_555 4_455
O4 Li2 O1 75.15(54) 4_454 1_555 2_646
O4 Li2 O7 116.83(80) 4_454 1_555 4_555
O7 Li2 O4 46.82(27) 4_554 1_555 4_454
O7 Li2 O6 115.71(57) 4_554 1_555 4_455
O7 Li2 Mn1 41.11(23) 4_554 1_555 4_554
O7 Li2 P1 90.67(44) 4_554 1_555 2_646
O7 Li2 P2 142.92(67) 4_554 1_555 4_455
O7 Li2 Li1 49.68(41) 4_554 1_555 1_555
O7 Li2 P2 92.79(48) 4_554 1_555 1_555
O7 Li2 O5 116.42(61) 4_554 1_555 1_556
O7 Li2 P2 28.48(19) 4_554 1_555 4_454
O7 Li2 O2 114.00(55) 4_554 1_555 1_555
O7 Li2 O6 63.52(42) 4_554 1_555 1_555
O7 Li2 O5 52.42(38) 4_554 1_555 4_455
O7 Li2 O1 71.57(51) 4_554 1_555 2_646
O7 Li2 O7 163.61(96) 4_554 1_555 4_555
Mn1 Li2 O7 145.56(64) 4_555 1_555 4_554
Mn1 Li2 O4 135.74(56) 4_555 1_555 4_454
Mn1 Li2 O6 95.58(46) 4_555 1_555 4_455
Mn1 Li2 Mn1 105.15(55) 4_555 1_555 4_554
Mn1 Li2 P1 62.51(32) 4_555 1_555 2_646
Mn1 Li2 P2 66.69(34) 4_555 1_555 4_455
Mn1 Li2 Li1 135.96(69) 4_555 1_555 1_555
Mn1 Li2 P2 73.44(40) 4_555 1_555 1_555
Mn1 Li2 O5 43.27(26) 4_555 1_555 1_556
Mn1 Li2 P2 164.53(62) 4_555 1_555 4_454
Mn1 Li2 O2 90.93(45) 4_555 1_555 1_555
Mn1 Li2 O6 101.20(67) 4_555 1_555 1_555
Mn1 Li2 O5 161.93(76) 4_555 1_555 4_455
Mn1 Li2 O1 76.95(55) 4_555 1_555 2_646
Mn1 Li2 O7 41.81(40) 4_555 1_555 4_555

loop_
_geom_bond_atom_site_label_1
_geom_bond_atom_site_label_2
_geom_bond_distance
_geom_bond_site_symmetry_1
_geom_bond_site_symmetry_2
Mn1 O3 2.1491(53) 1_555 3_666
Mn1 O1 2.1578(56) 1_555 3_667
Mn1 O7 2.1923(56) 1_555 1_555
Mn1 O2 2.2077(52) 1_555 1_555
Mn1 O5 2.2721(56) 1_555 4_455
Mn1 O6 2.2869(54) 1_555 4_455
Mn1 Li2 3.077(17) 1_555 4_455
Mn1 Li2 3.196(16) 1_555 4_454
P1 O1 1.4897(57) 1_555 1_555
P1 O3 1.5189(53) 1_555 1_555
P1 O2 1.5338(57) 1_555 1_555
P1 O4 1.6302(56) 1_555 1_555
P1 Li1 2.868(16) 1_555 1_555
P1 P2 2.8896(38) 1_555 1_555
P1 Li1 3.028(17) 1_555 1_556
P1 Li2 3.051(17) 1_555 2_656
P1 O6 3.0543(57) 1_555 1_555
P2 O7 1.5151(62) 1_555 1_655
P2 O6 1.5331(57) 1_555 1_555
P2 O5 1.5379(58) 1_555 1_556
P2 O4 1.5897(56) 1_555 1_555
P2 Li1 2.776(17) 1_555 4_555
P2 P1 2.8896(38) 1_555 1_555
P2 Li2 2.923(17) 1_555 4_555
P2 Li2 2.953(18) 1_555 1_555
P2 Li2 2.989(18) 1_555 4_554
P2 Li1 3.111(17) 1_555 1_555
O1 P1 1.4897(57) 1_555 1_555
O1 Li2 1.893(18) 1_555 2_656
O1 Mn1 2.1578(56) 1_555 3_667
O1 O4 2.4736(71) 1_555 1_555
O1 O3 2.5171(71) 1_555 1_555
O1 O2 2.5418(71) 1_555 1_555
O1 O6 2.7410(70) 1_555 2_656
O1 O7 2.9900(73) 1_555 3_666
O1 O3 3.0691(73) 1_555 1_556
O1 O7 3.1311(70) 1_555 3_667
O1 O2 3.1341(73) 1_555 3_667
O2 P1 1.5338(57) 1_555 1_555
O2 Li1 2.027(18) 1_555 1_556
O2 Mn1 2.2077(52) 1_555 1_555
O2 O3 2.5056(72) 1_555 1_555
O2 O4 2.5130(71) 1_555 1_555
O2 O1 2.5418(71) 1_555 1_555
O2 Li2 2.809(17) 1_555 1_555
O2 O7 2.9409(69) 1_555 4_555
O2 O5 3.0234(72) 1_555 4_455
O2 O3 3.1103(70) 1_555 1_556
O2 O1 3.1341(73) 1_555 3_667
O2 Li1 3.159(18) 1_555 1_555
O2 O6 3.1790(75) 1_555 1_555
O3 P1 1.5189(53) 1_555 1_555
O3 Li1 1.904(17) 1_555 1_555
O3 Mn1 2.1491(53) 1_555 3_666
O3 O2 2.5056(72) 1_555 1_555
O3 O1 2.5171(71) 1_555 1_555
O3 O4 2.5462(67) 1_555 1_555
O3 O6 2.9586(71) 1_555 1_555
O3 O7 3.0102(70) 1_555 3_666
O3 O3 3.0229(93) 1_555 3_666
O3 O1 3.0691(73) 1_555 1_554
O3 O2 3.1103(70) 1_555 1_554
O4 P2 1.5897(56) 1_555 1_555
O4 P1 1.6302(56) 1_555 1_555
O4 O1 2.4736(71) 1_555 1_555
O4 O7 2.5048(73) 1_555 1_655
O4 O6 2.5053(70) 1_555 1_555
O4 O5 2.5097(67) 1_555 1_556
O4 O2 2.5130(71) 1_555 1_555
O4 O3 2.5462(67) 1_555 1_555
O4 Li2 3.140(18) 1_555 4_555
O5 P2 1.5379(58) 1_555 1_554
O5 Li2 2.106(18) 1_555 4_554
O5 Li1 2.174(18) 1_555 4_554
O5 Mn1 2.2721(56) 1_555 4_554
O5 O4 2.5097(67) 1_555 1_554
O5 O7 2.5134(75) 1_555 1_654
O5 O6 2.5585(76) 1_555 1_554
O5 O6 2.8947(78) 1_555 4_554
O5 Li2 2.929(19) 1_555 1_554
O5 O2 3.0234(72) 1_555 4_554
O5 O6 3.0864(79) 1_555 1_555
O5 O7 3.1335(80) 1_555 4_554
O6 P2 1.5331(57) 1_555 1_555
O6 Li1 1.905(17) 1_555 1_555
O6 Li2 2.117(18) 1_555 1_555
O6 Mn1 2.2869(54) 1_555 4_554
O6 O4 2.5053(70) 1_555 1_555
O6 O7 2.5254(77) 1_555 1_655
O6 O5 2.5585(76) 1_555 1_556
O6 O1 2.7410(70) 1_555 2_646
O6 O5 2.8947(78) 1_555 4_455
O6 O7 2.9183(72) 1_555 4_554
O6 O3 2.9586(71) 1_555 1_555
O6 P1 3.0543(57) 1_555 1_555
O6 O5 3.0864(79) 1_555 1_555
O6 Li2 3.131(19) 1_555 4_554
O6 O2 3.1790(75) 1_555 1_555
O7 P2 1.5151(62) 1_555 1_455
O7 Li2 1.866(17) 1_555 4_454
O7 Mn1 2.1923(56) 1_555 1_555
O7 O4 2.5048(73) 1_555 1_455
O7 O5 2.5134(75) 1_555 1_456
O7 O6 2.5254(77) 1_555 1_455
O7 Li1 2.579(17) 1_555 4_455
O7 O6 2.9183(72) 1_555 4_455
O7 O2 2.9409(69) 1_555 4_454
O7 O1 2.9900(73) 1_555 3_666
O7 O3 3.0102(70) 1_555 3_666
O7 O1 3.1311(70) 1_555 3_667
O7 O5 3.1335(80) 1_555 4_455
O7 Li2 3.163(17) 1_555 4_455
Li1 O3 1.904(17) 1_555 1_555
Li1 O6 1.905(17) 1_555 1_555
Li1 O2 2.027(18) 1_555 1_554
Li1 O5 2.174(18) 1_555 4_455
Li1 O7 2.579(17) 1_555 4_554
Li1 P2 2.776(17) 1_555 4_454
Li1 P1 2.868(16) 1_555 1_555
Li1 Li2 2.960(23) 1_555 1_555
Li1 P1 3.028(17) 1_555 1_554
Li1 P2 3.111(17) 1_555 1_555
Li1 O2 3.159(18) 1_555 1_555
Li2 O7 1.866(17) 1_555 4_555
Li2 O1 1.893(18) 1_555 2_646
Li2 O5 2.106(18) 1_555 4_455
Li2 O6 2.117(18) 1_555 1_555
Li2 O2 2.809(17) 1_555 1_555
Li2 P2 2.923(17) 1_555 4_454
Li2 O5 2.929(19) 1_555 1_556
Li2 P2 2.953(18) 1_555 1_555
Li2 Li1 2.960(23) 1_555 1_555
Li2 P2 2.989(18) 1_555 4_455
Li2 P1 3.051(17) 1_555 2_646
Li2 Mn1 3.077(17) 1_555 4_554
Li2 O6 3.131(19) 1_555 4_455
Li2 O4 3.140(18) 1_555 4_454
Li2 O7 3.163(17) 1_555 4_554
Li2 Mn1 3.196(16) 1_555 4_555
